data_7245076
loop_
_publ_author_name
'Ma, Ling'
'Chen, Xiaofei'
'Zhu, Siyu'
'Chen, Wei'
'Ma, Qin'
'Fan, Wenxi'
'Zhang, Jie'
'Guo, Liang'

_publ_section_title
;
 New \b-carboline containing imidazolium derivatives as potential VEGFR2
 inhibitors: synthesis, X-ray structure, anti-proliferative evaluations,
 and molecular modeling
;
_journal_name_full 'RSC Medicinal Chemistry'
_journal_paper_doi 10.1039/D2MD00065B
_journal_year 2022
_chemical_formula_moiety 'Cl, C23 H22 N3, C2 H6 O'
_chemical_formula_sum 'C25 H28 Cl N3 O'
_chemical_formula_weight 421.95
_space_group_crystal_system orthorhombic
_space_group_IT_number 33
_space_group_name_Hall 'P 2c -2n'
_space_group_name_H-M_alt 'P n a 21'
_atom_sites_solution_hydrogens geom
_atom_sites_solution_primary dual
_audit_block_doi 10.5517/ccdc.csd.cc21z9x8
_audit_creation_date 2018-10-23
_audit_creation_method
;
Olex2 1.2
(compiled 2018.05.29 svn.r3508 for OlexSys, GUI svn.r5506)
;
_audit_update_record
;
2022-03-28 deposited with the CCDC.	2022-06-13 downloaded from the CCDC.
;
_cell_angle_alpha 90
_cell_angle_beta 90
_cell_angle_gamma 90
_cell_formula_units_Z 4
_cell_length_a 18.347(4)
_cell_length_b 16.232(3)
_cell_length_c 7.4296(14)
_cell_measurement_reflns_used 1572
_cell_measurement_temperature 220
_cell_measurement_theta_max 19.97
_cell_measurement_theta_min 2.22
_cell_volume 2212.6(8)
_computing_cell_refinement 'SAINT v8.34A (Bruker, 2013)'
_computing_data_reduction 'SAINT v8.34A (Bruker, 2013)'
_computing_molecular_graphics 'Olex2 (Dolomanov et al., 2009)'
_computing_publication_material 'Olex2 (Dolomanov et al., 2009)'
_computing_structure_refinement 'ShelXL (Sheldrick, 2015)'
_computing_structure_solution 'ShelXT (Sheldrick, 2015)'
_diffrn_ambient_temperature 220
_diffrn_measured_fraction_theta_full 0.999
_diffrn_measured_fraction_theta_max 0.998
_diffrn_measurement_device_type 'Bruker APEX-II CCD'
_diffrn_measurement_method '\f and \w scans'
_diffrn_radiation_type MoK\a
_diffrn_radiation_wavelength 0.71073
_diffrn_reflns_av_R_equivalents 0.0644
_diffrn_reflns_av_unetI/netI 0.0704
_diffrn_reflns_Laue_measured_fraction_full 0.999
_diffrn_reflns_Laue_measured_fraction_max 0.998
_diffrn_reflns_limit_h_max 22
_diffrn_reflns_limit_h_min -23
_diffrn_reflns_limit_k_max 20
_diffrn_reflns_limit_k_min -20
_diffrn_reflns_limit_l_max 8
_diffrn_reflns_limit_l_min -9
_diffrn_reflns_number 14105
_diffrn_reflns_point_group_measured_fraction_full 0.963
_diffrn_reflns_point_group_measured_fraction_max 0.958
_diffrn_reflns_theta_full 25.242
_diffrn_reflns_theta_max 26.463
_diffrn_reflns_theta_min 1.675
_diffrn_standards_number 0
_exptl_absorpt_coefficient_mu 0.194
_exptl_absorpt_correction_T_max 0.7454
_exptl_absorpt_correction_T_min 0.6646
_exptl_absorpt_correction_type multi-scan
_exptl_absorpt_process_details
'SADABS-2014/5 (Bruker,2014/5) was used for absorption correction. wR2(int) was 0.0777 before and 0.0669 after correction. The Ratio of minimum to maximum transmission is 0.8916. The \l/2 correction factor is 0.00150.'
_exptl_crystal_colour yellow
_exptl_crystal_colour_primary yellow
_exptl_crystal_density_diffrn 1.267
_exptl_crystal_description block
_exptl_crystal_F_000 896
_exptl_crystal_size_max 0.19
_exptl_crystal_size_mid 0.15
_exptl_crystal_size_min 0.12
_refine_diff_density_max 0.296
_refine_diff_density_min -0.249
_refine_diff_density_rms 0.053
_refine_ls_abs_structure_details
;
 Flack x determined using 1050 quotients [(I+)-(I-)]/[(I+)+(I-)]
 (Parsons, Flack and Wagner, Acta Cryst. B69 (2013) 249-259).
;
_refine_ls_abs_structure_Flack 0.07(6)
_refine_ls_extinction_method none
_refine_ls_goodness_of_fit_ref 1.013
_refine_ls_hydrogen_treatment constr
_refine_ls_matrix_type full
_refine_ls_number_parameters 275
_refine_ls_number_reflns 4382
_refine_ls_number_restraints 1
_refine_ls_restrained_S_all 1.013
_refine_ls_R_factor_all 0.0767
_refine_ls_R_factor_gt 0.0520
_refine_ls_shift/su_max 0.000
_refine_ls_shift/su_mean 0.000
_refine_ls_structure_factor_coef Fsqd
_refine_ls_weighting_details 'w=1/[\s^2^(Fo^2^)+(0.0697P)^2^] where P=(Fo^2^+2Fc^2^)/3'
_refine_ls_weighting_scheme calc
_refine_ls_wR_factor_gt 0.1241
_refine_ls_wR_factor_ref 0.1398
_reflns_Friedel_coverage 0.778
_reflns_Friedel_fraction_full 0.921
_reflns_Friedel_fraction_max 0.911
_reflns_number_gt 3200
_reflns_number_total 4382
_reflns_threshold_expression 'I > 2\s(I)'
_cod_data_source_file d2md00065b2.cif
_cod_data_source_block mo_20181013-cxf_0ma
_cod_database_code 7245076
_shelx_shelxl_version_number 2014/7
_shelx_space_group_comment
;
The symmetry employed for this shelxl refinement is uniquely defined
by the following loop, which should always be used as a source of
symmetry information in preference to the above space-group names.
They are only intended as comments.
;
_shelx_estimated_absorpt_t_max 0.977
_shelx_estimated_absorpt_t_min 0.964
_olex2_refinement_description
;
1. Fixed Uiso
 At 1.2 times of:
  All C(H) groups, All C(H,H) groups
 At 1.5 times of:
  All C(H,H,H) groups, All O(H) groups
2.a Ternary CH refined with riding coordinates:
 C2(H2)
2.b Secondary CH2 refined with riding coordinates:
 C1(H1A,H1B), C25(H25A,H25B)
2.c Aromatic/amide H refined with riding coordinates:
 C16(H16), C17(H17), C9(H9), C19(H19), C23(H23), C12(H12), C13(H13), C20(H20),
 C7(H7), C22(H22), C6(H6), C8(H8), C21(H21)
2.d Idealised Me refined as rotating group:
 C3(H3A,H3B,H3C), C4(H4A,H4B,H4C), C24(H24A,H24B,H24C)
2.e Idealised tetrahedral OH refined as rotating group:
 O1(H1)
;
_olex2_submission_special_instructions 'No special instructions were received'

loop_
_space_group_symop_operation_xyz
'x, y, z'
'-x, -y, z+1/2'
'x+1/2, -y+1/2, z'
'-x+1/2, y+1/2, z+1/2'

loop_
_atom_site_label
_atom_site_type_symbol
_atom_site_fract_x
_atom_site_fract_y
_atom_site_fract_z
_atom_site_U_iso_or_equiv
_atom_site_adp_type
_atom_site_occupancy
_atom_site_site_symmetry_order
_atom_site_calc_flag
_atom_site_refinement_flags_posn
_atom_site_refinement_flags_adp
_atom_site_refinement_flags_occupancy
_atom_site_disorder_assembly
_atom_site_disorder_group
Cl1 Cl 0.76583(6) 0.80417(6) 0.32096(19) 0.0449(3) Uani 1 1 d . . . . .
N3 N 0.72935(17) 0.54978(19) 0.5374(5) 0.0310(8) Uani 1 1 d . . . . .
N1 N 0.52023(18) 0.39432(19) 0.5401(6) 0.0347(8) Uani 1 1 d . . . . .
N2 N 0.61924(18) 0.59461(19) 0.5043(5) 0.0333(8) Uani 1 1 d . . . . .
O1 O 0.6113(2) 0.8344(3) 0.4720(6) 0.0638(11) Uani 1 1 d . . . . .
H1 H 0.6509 0.8423 0.4209 0.096 Uiso 1 1 calc GR . . . .
C14 C 0.5429(2) 0.4746(2) 0.5253(6) 0.0299(9) Uani 1 1 d . . . . .
C18 C 0.8073(2) 0.5482(2) 0.5529(6) 0.0311(9) Uani 1 1 d . . . . .
C16 C 0.6845(2) 0.4820(2) 0.5520(6) 0.0322(9) Uani 1 1 d . . . . .
H16 H 0.6993 0.4274 0.5735 0.039 Uiso 1 1 calc R . . . .
C11 C 0.4825(2) 0.5261(2) 0.5046(6) 0.0317(9) Uani 1 1 d . . . . .
C15 C 0.6144(2) 0.5087(2) 0.5295(6) 0.0304(9) Uani 1 1 d . . . . .
C5 C 0.4444(2) 0.3937(2) 0.5297(6) 0.0357(10) Uani 1 1 d . . . . .
C10 C 0.4195(2) 0.4749(3) 0.5076(6) 0.0362(10) Uani 1 1 d . . . . .
C1 C 0.5629(2) 0.3202(2) 0.5746(6) 0.0341(10) Uani 1 1 d . . . . .
H1A H 0.5367 0.2861 0.6622 0.041 Uiso 1 1 calc R . . . .
H1B H 0.6093 0.3364 0.6297 0.041 Uiso 1 1 calc R . . . .
C17 C 0.6889(2) 0.6169(2) 0.5099(6) 0.0352(10) Uani 1 1 d . . . . .
H17 H 0.7066 0.6709 0.4967 0.042 Uiso 1 1 calc R . . . .
C9 C 0.3444(2) 0.4910(3) 0.4973(7) 0.0416(11) Uani 1 1 d . . . . .
H9 H 0.3268 0.5450 0.4823 0.050 Uiso 1 1 calc R . . . .
C19 C 0.8395(2) 0.4885(3) 0.6596(7) 0.0399(11) Uani 1 1 d . . . . .
H19 H 0.8107 0.4512 0.7254 0.048 Uiso 1 1 calc R . . . .
C23 C 0.8489(3) 0.6054(3) 0.4609(7) 0.0416(11) Uani 1 1 d . . . . .
H23 H 0.8264 0.6464 0.3910 0.050 Uiso 1 1 calc R . . . .
C12 C 0.4921(2) 0.6126(3) 0.4846(6) 0.0386(11) Uani 1 1 d . . . . .
H12 H 0.4509 0.6466 0.4717 0.046 Uiso 1 1 calc R . . . .
C13 C 0.5583(2) 0.6462(2) 0.4839(7) 0.0388(11) Uani 1 1 d . . . . .
H13 H 0.5642 0.7034 0.4700 0.047 Uiso 1 1 calc R . . . .
C2 C 0.5791(2) 0.2678(3) 0.4092(6) 0.0390(11) Uani 1 1 d . . . . .
H2 H 0.5344 0.2643 0.3353 0.047 Uiso 1 1 calc R . . . .
C20 C 0.9148(3) 0.4847(3) 0.6677(8) 0.0474(12) Uani 1 1 d . . . . .
H20 H 0.9375 0.4437 0.7374 0.057 Uiso 1 1 calc R . . . .
C7 C 0.3232(3) 0.3443(3) 0.5338(8) 0.0512(13) Uani 1 1 d . . . . .
H7 H 0.2896 0.3008 0.5425 0.061 Uiso 1 1 calc R . . . .
C22 C 0.9236(3) 0.6012(3) 0.4735(8) 0.0504(13) Uani 1 1 d . . . . .
H22 H 0.9524 0.6402 0.4125 0.060 Uiso 1 1 calc R . . . .
C6 C 0.3966(2) 0.3273(3) 0.5446(8) 0.0467(12) Uani 1 1 d . . . . .
H6 H 0.4137 0.2732 0.5613 0.056 Uiso 1 1 calc R . . . .
C8 C 0.2971(3) 0.4250(3) 0.5101(8) 0.0502(13) Uani 1 1 d . . . . .
H8 H 0.2466 0.4342 0.5028 0.060 Uiso 1 1 calc R . . . .
C3 C 0.6395(3) 0.3063(3) 0.2952(7) 0.0506(13) Uani 1 1 d . . . . .
H3A H 0.6264 0.3626 0.2653 0.076 Uiso 1 1 calc GR . . . .
H3B H 0.6456 0.2747 0.1854 0.076 Uiso 1 1 calc GR . . . .
H3C H 0.6848 0.3061 0.3626 0.076 Uiso 1 1 calc GR . . . .
C4 C 0.6003(3) 0.1816(3) 0.4677(8) 0.0582(15) Uani 1 1 d . . . . .
H4A H 0.6399 0.1847 0.5540 0.087 Uiso 1 1 calc GR . . . .
H4B H 0.6159 0.1501 0.3637 0.087 Uiso 1 1 calc GR . . . .
H4C H 0.5587 0.1548 0.5230 0.087 Uiso 1 1 calc GR . . . .
C21 C 0.9567(3) 0.5410(3) 0.5736(8) 0.0531(14) Uani 1 1 d . . . . .
H21 H 1.0078 0.5379 0.5784 0.064 Uiso 1 1 calc R . . . .
C25 C 0.6220(4) 0.8340(5) 0.6633(13) 0.095(2) Uani 1 1 d . . . . .
H25A H 0.5748 0.8370 0.7245 0.114 Uiso 1 1 calc R . . . .
H25B H 0.6461 0.7827 0.6996 0.114 Uiso 1 1 calc R . . . .
C24 C 0.6642(5) 0.9001(6) 0.7117(14) 0.131(4) Uani 1 1 d . . . . .
H24A H 0.7128 0.8933 0.6629 0.196 Uiso 1 1 calc GR . . . .
H24B H 0.6668 0.9034 0.8419 0.196 Uiso 1 1 calc GR . . . .
H24C H 0.6427 0.9502 0.6645 0.196 Uiso 1 1 calc GR . . . .

loop_
_atom_site_aniso_label
_atom_site_aniso_U_11
_atom_site_aniso_U_22
_atom_site_aniso_U_33
_atom_site_aniso_U_23
_atom_site_aniso_U_13
_atom_site_aniso_U_12
Cl1 0.0511(7) 0.0331(5) 0.0503(7) 0.0026(6) 0.0069(7) -0.0025(5)
N3 0.0289(19) 0.0298(16) 0.034(2) 0.0040(16) 0.0004(18) -0.0012(13)
N1 0.0276(18) 0.0325(17) 0.044(2) 0.0047(17) 0.0001(18) -0.0005(13)
N2 0.0335(19) 0.0303(17) 0.036(2) 0.0058(16) 0.0019(18) 0.0022(14)
O1 0.063(3) 0.065(2) 0.063(3) 0.015(2) 0.003(2) -0.002(2)
C14 0.028(2) 0.0306(19) 0.031(2) 0.0040(19) 0.001(2) 0.0006(16)
C18 0.029(2) 0.0308(19) 0.034(2) 0.0004(18) 0.000(2) -0.0015(16)
C16 0.031(2) 0.0287(18) 0.037(2) 0.0042(19) 0.003(2) 0.0002(17)
C11 0.028(2) 0.039(2) 0.028(2) 0.0026(19) 0.001(2) 0.0051(17)
C15 0.035(2) 0.0275(18) 0.029(2) 0.0035(19) -0.001(2) 0.0021(16)
C5 0.028(2) 0.042(2) 0.037(3) 0.001(2) 0.003(2) 0.0014(17)
C10 0.029(2) 0.042(2) 0.038(3) 0.010(2) -0.002(2) 0.0030(17)
C1 0.031(2) 0.031(2) 0.041(3) 0.0058(18) -0.001(2) 0.0017(17)
C17 0.034(2) 0.0262(18) 0.046(3) 0.006(2) 0.002(2) 0.0008(16)
C9 0.027(2) 0.049(3) 0.048(3) 0.005(2) -0.002(2) 0.0059(18)
C19 0.036(3) 0.040(2) 0.044(3) 0.005(2) -0.003(2) -0.0027(19)
C23 0.040(3) 0.036(2) 0.049(3) 0.009(2) 0.005(2) -0.0030(19)
C12 0.033(2) 0.039(2) 0.044(3) 0.009(2) 0.003(2) 0.0112(18)
C13 0.038(2) 0.029(2) 0.049(3) 0.011(2) 0.005(2) 0.0063(17)
C2 0.033(2) 0.043(2) 0.041(3) -0.002(2) -0.005(2) 0.0003(19)
C20 0.034(3) 0.050(3) 0.058(3) 0.006(3) -0.004(3) 0.003(2)
C7 0.035(3) 0.055(3) 0.064(4) 0.009(3) -0.003(3) -0.011(2)
C22 0.042(3) 0.051(3) 0.058(3) 0.005(3) 0.011(3) -0.008(2)
C6 0.038(3) 0.044(2) 0.058(3) 0.009(3) -0.006(3) -0.006(2)
C8 0.026(2) 0.069(3) 0.056(4) 0.012(3) -0.004(3) -0.003(2)
C3 0.054(3) 0.054(3) 0.043(4) -0.004(3) 0.006(3) 0.001(2)
C4 0.077(4) 0.038(3) 0.059(4) -0.005(2) -0.004(3) 0.011(2)
C21 0.026(2) 0.069(3) 0.064(4) 0.000(3) 0.003(3) 0.000(2)
C25 0.076(5) 0.103(6) 0.104(7) -0.017(5) -0.002(5) 0.007(4)
C24 0.093(6) 0.132(7) 0.167(11) -0.075(7) 0.013(6) -0.003(5)

loop_
_atom_type_symbol
_atom_type_description
_atom_type_scat_dispersion_real
_atom_type_scat_dispersion_imag
_atom_type_scat_source
C C 0.0033 0.0016 'International Tables Vol C Tables 4.2.6.8 and 6.1.1.4'
H H 0.0000 0.0000 'International Tables Vol C Tables 4.2.6.8 and 6.1.1.4'
Cl Cl 0.1484 0.1585 'International Tables Vol C Tables 4.2.6.8 and 6.1.1.4'
N N 0.0061 0.0033 'International Tables Vol C Tables 4.2.6.8 and 6.1.1.4'
O O 0.0106 0.0060 'International Tables Vol C Tables 4.2.6.8 and 6.1.1.4'

loop_
_geom_angle_atom_site_label_1
_geom_angle_atom_site_label_2
_geom_angle_atom_site_label_3
_geom_angle
_geom_angle_site_symmetry_1
_geom_angle_site_symmetry_3
_geom_angle_publ_flag
C16 N3 C18 125.1(3) . . ?
C17 N3 C18 125.6(3) . . ?
C17 N3 C16 109.4(3) . . ?
C14 N1 C5 107.7(3) . . ?
C14 N1 C1 129.4(3) . . ?
C5 N1 C1 122.7(3) . . ?
C17 N2 C15 109.0(3) . . ?
C17 N2 C13 127.3(3) . . ?
C13 N2 C15 123.6(3) . . ?
C25 O1 H1 109.5 . . ?
N1 C14 C11 109.7(3) . . ?
N1 C14 C15 130.2(3) . . ?
C11 C14 C15 120.0(3) . . ?
C19 C18 N3 119.0(4) . . ?
C23 C18 N3 119.9(4) . . ?
C23 C18 C19 121.1(4) . . ?
N3 C16 H16 126.3 . . ?
C15 C16 N3 107.4(3) . . ?
C15 C16 H16 126.3 . . ?
C14 C11 C10 107.0(3) . . ?
C14 C11 C12 120.3(4) . . ?
C12 C11 C10 132.7(4) . . ?
N2 C15 C14 116.0(3) . . ?
C16 C15 N2 105.7(3) . . ?
C16 C15 C14 138.2(4) . . ?
N1 C5 C10 108.9(3) . . ?
N1 C5 C6 129.0(4) . . ?
C6 C5 C10 122.1(4) . . ?
C5 C10 C11 106.6(4) . . ?
C5 C10 C9 120.0(4) . . ?
C9 C10 C11 133.4(4) . . ?
N1 C1 H1A 108.5 . . ?
N1 C1 H1B 108.5 . . ?
N1 C1 C2 115.0(4) . . ?
H1A C1 H1B 107.5 . . ?
C2 C1 H1A 108.5 . . ?
C2 C1 H1B 108.5 . . ?
N3 C17 H17 125.8 . . ?
N2 C17 N3 108.5(3) . . ?
N2 C17 H17 125.8 . . ?
C10 C9 H9 121.1 . . ?
C8 C9 C10 117.9(4) . . ?
C8 C9 H9 121.1 . . ?
C18 C19 H19 120.6 . . ?
C20 C19 C18 118.9(4) . . ?
C20 C19 H19 120.6 . . ?
C18 C23 H23 120.5 . . ?
C22 C23 C18 118.9(4) . . ?
C22 C23 H23 120.5 . . ?
C11 C12 H12 119.4 . . ?
C13 C12 C11 121.2(4) . . ?
C13 C12 H12 119.4 . . ?
N2 C13 H13 120.6 . . ?
C12 C13 N2 118.8(4) . . ?
C12 C13 H13 120.6 . . ?
C1 C2 H2 108.5 . . ?
C1 C2 C3 111.1(4) . . ?
C3 C2 H2 108.5 . . ?
C4 C2 C1 109.5(4) . . ?
C4 C2 H2 108.5 . . ?
C4 C2 C3 110.5(4) . . ?
C19 C20 H20 119.9 . . ?
C19 C20 C21 120.2(5) . . ?
C21 C20 H20 119.9 . . ?
C6 C7 H7 119.0 . . ?
C6 C7 C8 121.9(4) . . ?
C8 C7 H7 119.0 . . ?
C23 C22 H22 119.6 . . ?
C21 C22 C23 120.9(4) . . ?
C21 C22 H22 119.6 . . ?
C5 C6 H6 121.5 . . ?
C7 C6 C5 117.0(4) . . ?
C7 C6 H6 121.5 . . ?
C9 C8 C7 121.1(4) . . ?
C9 C8 H8 119.4 . . ?
C7 C8 H8 119.4 . . ?
C2 C3 H3A 109.5 . . ?
C2 C3 H3B 109.5 . . ?
C2 C3 H3C 109.5 . . ?
H3A C3 H3B 109.5 . . ?
H3A C3 H3C 109.5 . . ?
H3B C3 H3C 109.5 . . ?
C2 C4 H4A 109.5 . . ?
C2 C4 H4B 109.5 . . ?
C2 C4 H4C 109.5 . . ?
H4A C4 H4B 109.5 . . ?
H4A C4 H4C 109.5 . . ?
H4B C4 H4C 109.5 . . ?
C20 C21 H21 120.0 . . ?
C22 C21 C20 119.9(5) . . ?
C22 C21 H21 120.0 . . ?
O1 C25 H25A 109.8 . . ?
O1 C25 H25B 109.8 . . ?
H25A C25 H25B 108.2 . . ?
C24 C25 O1 109.5(8) . . ?
C24 C25 H25A 109.8 . . ?
C24 C25 H25B 109.8 . . ?
C25 C24 H24A 109.5 . . ?
C25 C24 H24B 109.5 . . ?
C25 C24 H24C 109.5 . . ?
H24A C24 H24B 109.5 . . ?
H24A C24 H24C 109.5 . . ?
H24B C24 H24C 109.5 . . ?

loop_
_geom_bond_atom_site_label_1
_geom_bond_atom_site_label_2
_geom_bond_distance
_geom_bond_site_symmetry_2
_geom_bond_publ_flag
N3 C18 1.434(5) . ?
N3 C16 1.379(5) . ?
N3 C17 1.335(5) . ?
N1 C14 1.372(5) . ?
N1 C5 1.394(5) . ?
N1 C1 1.459(5) . ?
N2 C15 1.410(5) . ?
N2 C17 1.328(5) . ?
N2 C13 1.405(5) . ?
O1 H1 0.8300 . ?
O1 C25 1.435(10) . ?
C14 C11 1.396(5) . ?
C14 C15 1.425(6) . ?
C18 C19 1.384(6) . ?
C18 C23 1.382(6) . ?
C16 H16 0.9400 . ?
C16 C15 1.366(6) . ?
C11 C10 1.424(6) . ?
C11 C12 1.422(6) . ?
C5 C10 1.404(6) . ?
C5 C6 1.394(6) . ?
C10 C9 1.405(6) . ?
C1 H1A 0.9800 . ?
C1 H1B 0.9800 . ?
C1 C2 1.523(6) . ?
C17 H17 0.9400 . ?
C9 H9 0.9400 . ?
C9 C8 1.382(6) . ?
C19 H19 0.9400 . ?
C19 C20 1.384(6) . ?
C23 H23 0.9400 . ?
C23 C22 1.376(7) . ?
C12 H12 0.9400 . ?
C12 C13 1.332(6) . ?
C13 H13 0.9400 . ?
C2 H2 0.9900 . ?
C2 C3 1.528(7) . ?
C2 C4 1.516(6) . ?
C20 H20 0.9400 . ?
C20 C21 1.384(7) . ?
C7 H7 0.9400 . ?
C7 C6 1.377(6) . ?
C7 C8 1.405(7) . ?
C22 H22 0.9400 . ?
C22 C21 1.371(7) . ?
C6 H6 0.9400 . ?
C8 H8 0.9400 . ?
C3 H3A 0.9700 . ?
C3 H3B 0.9700 . ?
C3 H3C 0.9700 . ?
C4 H4A 0.9700 . ?
C4 H4B 0.9700 . ?
C4 H4C 0.9700 . ?
C21 H21 0.9400 . ?
C25 H25A 0.9800 . ?
C25 H25B 0.9800 . ?
C25 C24 1.370(10) . ?
C24 H24A 0.9700 . ?
C24 H24B 0.9700 . ?
C24 H24C 0.9700 . ?
